data_7043288
loop_
_publ_author_name
'Yang, Hong'
'Zhao, Yanxia'
'Liu, Bin'
'Su, Ji-Hu'
'Fedushkin, Igor L.'
'Wu, Biao'
'Yang, Xiao-Juan'

_publ_section_title
;
 Noninnocent ligands: heteroleptic nickel complexes with \a-diimine and
 1,2-diketone derivatives
;
_journal_name_full 'Dalton Trans.'
_journal_paper_doi 10.1039/C7DT00455A
_journal_year 2017
_chemical_formula_sum 'C60 H86 N4 Ni2 O2'
_chemical_formula_weight 1012.74
_space_group_crystal_system monoclinic
_space_group_IT_number 14
_space_group_name_Hall '-P 2yn'
_space_group_name_H-M_alt 'P 1 21/n 1'
_symmetry_space_group_name_Hall '-P 2yn'
_symmetry_space_group_name_H-M 'P 1 21/n 1'
_atom_sites_solution_hydrogens geom
_atom_sites_solution_primary direct
_atom_sites_solution_secondary difmap
_audit_creation_method SHELXL-2014/7
_audit_update_record
;
2016-08-20 deposited with the CCDC.
2017-05-17 downloaded from the CCDC.
;
_cell_angle_alpha 90
_cell_angle_beta 109.140(2)
_cell_angle_gamma 90
_cell_formula_units_Z 4
_cell_length_a 13.990(2)
_cell_length_b 22.730(4)
_cell_length_c 19.155(3)
_cell_measurement_reflns_used 9973
_cell_measurement_temperature 173(2)
_cell_measurement_theta_max 24.97
_cell_measurement_theta_min 2.25
_cell_volume 5754.4(16)
_computing_cell_refinement 'Bruker SMART'
_computing_data_collection 'Bruker SMART APEX II'
_computing_data_reduction 'Bruker SAINT'
_computing_molecular_graphics SHELXTL
_computing_publication_material SHELXTL
_computing_structure_refinement 'SHELXL-2014/7 (Sheldrick, 2014)'
_computing_structure_solution 'SHELXL-2014/7 (Sheldrick, 2014)'
_diffrn_ambient_temperature 173(2)
_diffrn_detector_area_resol_mean 'fine-focus sealed tube'
_diffrn_measured_fraction_theta_full 0.996
_diffrn_measured_fraction_theta_max 0.996
_diffrn_measurement_device_type 'Bruker APEX II area detector'
_diffrn_measurement_method '\w scan'
_diffrn_radiation_type MoK\a
_diffrn_radiation_wavelength 0.71073
_diffrn_reflns_av_R_equivalents 0.0431
_diffrn_reflns_av_unetI/netI 0.0451
_diffrn_reflns_Laue_measured_fraction_full 0.996
_diffrn_reflns_Laue_measured_fraction_max 0.996
_diffrn_reflns_limit_h_max 16
_diffrn_reflns_limit_h_min -16
_diffrn_reflns_limit_k_max 25
_diffrn_reflns_limit_k_min -26
_diffrn_reflns_limit_l_max 22
_diffrn_reflns_limit_l_min -22
_diffrn_reflns_number 34992
_diffrn_reflns_point_group_measured_fraction_full 0.996
_diffrn_reflns_point_group_measured_fraction_max 0.996
_diffrn_reflns_theta_full 24.974
_diffrn_reflns_theta_max 24.974
_diffrn_reflns_theta_min 1.582
_exptl_absorpt_coefficient_mu 0.697
_exptl_absorpt_correction_T_max 0.7452
_exptl_absorpt_correction_T_min 0.3247
_exptl_absorpt_correction_type multi-scan
_exptl_absorpt_process_details SADABS
_exptl_crystal_colour BLACK
_exptl_crystal_density_diffrn 1.169
_exptl_crystal_density_meas ?
_exptl_crystal_description block
_exptl_crystal_F_000 2184
_exptl_crystal_size_max 0.300
_exptl_crystal_size_mid 0.250
_exptl_crystal_size_min 0.250
_refine_diff_density_max 0.811
_refine_diff_density_min -0.422
_refine_diff_density_rms 0.077
_refine_ls_extinction_method none
_refine_ls_goodness_of_fit_ref 1.091
_refine_ls_hydrogen_treatment constr
_refine_ls_matrix_type full
_refine_ls_number_parameters 635
_refine_ls_number_reflns 10062
_refine_ls_number_restraints 0
_refine_ls_restrained_S_all 1.091
_refine_ls_R_factor_all 0.0739
_refine_ls_R_factor_gt 0.0491
_refine_ls_shift/su_max 0.012
_refine_ls_shift/su_mean 0.001
_refine_ls_structure_factor_coef Fsqd
_refine_ls_weighting_details 'w=1/[\s^2^(Fo^2^)+(0.1000P)^2^+0.4078P] where P=(Fo^2^+2Fc^2^)/3'
_refine_ls_weighting_scheme calc
_refine_ls_wR_factor_gt 0.1386
_refine_ls_wR_factor_ref 0.1608
_reflns_Friedel_coverage 0.000
_reflns_number_gt 7388
_reflns_number_total 10062
_reflns_threshold_expression 'I > 2\s(I)'
_cod_data_source_file c7dt00455a2.cif
_cod_data_source_block 5
_cod_depositor_comments
;
The following automatic conversions were performed:

'_exptl_absorpt_correction_type' value 'Multi-scan' changed to
'multi-scan' according to
/home/data/users/saulius/crontab/automatic-downloads/rss-feeds/RSC/lib/dictionaries/cif_core.dic
dictionary named 'cif_core.dic' version 2.4.2 from 2011-04-26.

'_exptl_crystal_density_meas' value 'not measured' was changed to '?'
- the value is perceived as not measured.

Automatic conversion script
Id: cif_fix_values 4973 2017-02-22 13:04:09Z antanas 
;
_cod_original_cell_volume 5754.5(16)
_cod_database_code 7043288
_shelx_shelxl_version_number 2014/7
_shelx_space_group_comment
;
The symmetry employed for this shelxl refinement is uniquely defined
by the following loop, which should always be used as a source of
symmetry information in preference to the above space-group names.
They are only intended as comments.
;
_shelx_estimated_absorpt_t_min 0.818
_shelx_estimated_absorpt_t_max 0.845

loop_
_space_group_symop_operation_xyz
'x, y, z'
'-x+1/2, y+1/2, -z+1/2'
'-x, -y, -z'
'x-1/2, -y-1/2, z-1/2'

loop_
_atom_site_label
_atom_site_type_symbol
_atom_site_fract_x
_atom_site_fract_y
_atom_site_fract_z
_atom_site_U_iso_or_equiv
_atom_site_adp_type
_atom_site_occupancy
_atom_site_site_symmetry_order
_atom_site_calc_flag
_atom_site_refinement_flags_posn
_atom_site_refinement_flags_adp
Ni2 Ni 0.40857(3) 0.09629(2) 0.20221(2) 0.03195(13) Uani 1 1 d . .
Ni1 Ni 0.60773(3) 0.16352(2) 0.25647(2) 0.03453(14) Uani 1 1 d . .
N3 N 0.37564(18) 0.01863(11) 0.21977(14) 0.0355(6) Uani 1 1 d . .
N1 N 0.70558(18) 0.16272(11) 0.35526(13) 0.0347(6) Uani 1 1 d . .
N2 N 0.64955(18) 0.24452(11) 0.26148(13) 0.0360(6) Uani 1 1 d . .
N4 N 0.31543(19) 0.11702(11) 0.25329(14) 0.0385(6) Uani 1 1 d . .
C1 C 0.7455(2) 0.21442(14) 0.37852(16) 0.0385(7) Uani 1 1 d . .
C5 C 0.7496(2) 0.11117(14) 0.39692(17) 0.0401(7) Uani 1 1 d . .
C2 C 0.7124(2) 0.26143(14) 0.32550(17) 0.0375(7) Uani 1 1 d . .
C17 C 0.6272(3) 0.28281(15) 0.19825(18) 0.0459(8) Uani 1 1 d . .
C10 C 0.7077(3) 0.08728(15) 0.44745(18) 0.0471(8) Uani 1 1 d . .
C11 C 0.8792(3) 0.1101(2) 0.3291(2) 0.0677(12) Uani 1 1 d . .
H11 H 0.8309 0.1403 0.2996 0.081 Uiso 1 1 calc R U
C4 C 0.7543(3) 0.32263(16) 0.3437(2) 0.0564(10) Uani 1 1 d . .
H4A H 0.7331 0.3468 0.2989 0.085 Uiso 1 1 calc R U
H4B H 0.8283 0.3209 0.3631 0.085 Uiso 1 1 calc R U
H4C H 0.7287 0.3400 0.3809 0.085 Uiso 1 1 calc R U
C26 C 0.7523(4) 0.22210(19) 0.1578(2) 0.0684(12) Uani 1 1 d . .
H26 H 0.7445 0.1968 0.1982 0.082 Uiso 1 1 calc R U
C18 C 0.5561(3) 0.32816(18) 0.1868(2) 0.0619(11) Uani 1 1 d . .
C3 C 0.8248(3) 0.22484(18) 0.45302(19) 0.0575(10) Uani 1 1 d . .
H3A H 0.8387 0.1879 0.4809 0.086 Uiso 1 1 calc R U
H3B H 0.8000 0.2542 0.4804 0.086 Uiso 1 1 calc R U
H3C H 0.8870 0.2392 0.4460 0.086 Uiso 1 1 calc R U
C6 C 0.8357(3) 0.08605(17) 0.3860(2) 0.0544(10) Uani 1 1 d . .
C22 C 0.6776(3) 0.27136(18) 0.1474(2) 0.0610(11) Uani 1 1 d . .
C20 C 0.5891(6) 0.3537(3) 0.0748(3) 0.110(2) Uani 1 1 d . .
H20 H 0.5769 0.3786 0.0330 0.132 Uiso 1 1 calc R U
C7 C 0.8798(3) 0.03782(19) 0.4300(3) 0.0710(13) Uani 1 1 d . .
H7 H 0.9382 0.0201 0.4240 0.085 Uiso 1 1 calc R U
C23 C 0.4987(4) 0.3403(2) 0.2396(3) 0.0854(15) Uani 1 1 d . .
H23 H 0.5275 0.3145 0.2839 0.102 Uiso 1 1 calc R U
C8 C 0.8413(3) 0.0156(2) 0.4811(3) 0.0757(13) Uani 1 1 d . .
H8 H 0.8742 -0.0164 0.5113 0.091 Uiso 1 1 calc R U
C9 C 0.7563(3) 0.03893(18) 0.4891(2) 0.0660(11) Uani 1 1 d . .
H9 H 0.7292 0.0220 0.5239 0.079 Uiso 1 1 calc R U
C25 C 0.3874(4) 0.3226(3) 0.2023(5) 0.137(3) Uani 1 1 d . .
H25A H 0.3562 0.3488 0.1603 0.206 Uiso 1 1 calc R U
H25B H 0.3511 0.3259 0.2380 0.206 Uiso 1 1 calc R U
H25C H 0.3841 0.2819 0.1848 0.206 Uiso 1 1 calc R U
C19 C 0.5398(4) 0.3632(2) 0.1242(3) 0.0921(17) Uani 1 1 d . .
H19 H 0.4926 0.3947 0.1158 0.111 Uiso 1 1 calc R U
C21 C 0.6564(5) 0.3083(2) 0.0857(3) 0.0949(17) Uani 1 1 d . .
H21 H 0.6896 0.3015 0.0505 0.114 Uiso 1 1 calc R U
O2 O 0.47416(15) 0.16136(9) 0.17607(12) 0.0400(5) Uani 1 1 d . .
O1 O 0.63230(17) 0.08984(10) 0.21152(13) 0.0480(6) Uani 1 1 d . .
C58 C 0.4751(2) 0.11628(15) 0.12950(17) 0.0409(7) Uani 1 1 d . .
C57 C 0.5601(3) 0.07922(15) 0.15157(18) 0.0427(8) Uani 1 1 d . .
C34 C 0.4894(3) -0.06430(14) 0.22180(19) 0.0450(8) Uani 1 1 d . .
C35 C 0.5088(3) -0.11470(16) 0.1881(2) 0.0585(10) Uani 1 1 d . .
H35 H 0.5690 -0.1362 0.2116 0.070 Uiso 1 1 calc R U
C38 C 0.3319(3) -0.05394(17) 0.1199(2) 0.0531(9) Uani 1 1 d . .
C33 C 0.3992(2) -0.03364(14) 0.18668(18) 0.0411(7) Uani 1 1 d . .
C39 C 0.5650(3) -0.04530(17) 0.2948(2) 0.0548(9) Uani 1 1 d . .
H39 H 0.5493 -0.0035 0.3033 0.066 Uiso 1 1 calc R U
C37 C 0.3570(3) -0.10439(19) 0.0888(2) 0.0694(12) Uani 1 1 d . .
H37 H 0.3120 -0.1182 0.0430 0.083 Uiso 1 1 calc R U
C36 C 0.4439(4) -0.13448(18) 0.1218(3) 0.0717(12) Uani 1 1 d . .
H36 H 0.4596 -0.1688 0.0994 0.086 Uiso 1 1 calc R U
C60 C 0.4102(3) 0.1240(2) 0.0497(2) 0.0697(12) Uani 1 1 d . .
H60A H 0.3442 0.1400 0.0474 0.105 Uiso 1 1 calc R U
H60B H 0.4008 0.0858 0.0246 0.105 Uiso 1 1 calc R U
H60C H 0.4435 0.1512 0.0253 0.105 Uiso 1 1 calc R U
C59 C 0.5713(3) 0.02786(18) 0.1050(2) 0.0637(11) Uani 1 1 d . .
H59A H 0.6343 0.0068 0.1305 0.096 Uiso 1 1 calc R U
H59B H 0.5732 0.0423 0.0572 0.096 Uiso 1 1 calc R U
H59C H 0.5138 0.0011 0.0970 0.096 Uiso 1 1 calc R U
C40 C 0.5533(4) -0.0816(2) 0.3582(3) 0.0901(15) Uani 1 1 d . .
H40A H 0.4842 -0.0774 0.3595 0.135 Uiso 1 1 calc R U
H40B H 0.6014 -0.0676 0.4050 0.135 Uiso 1 1 calc R U
H40C H 0.5668 -0.1230 0.3511 0.135 Uiso 1 1 calc R U
C42 C 0.2324(3) -0.0235(2) 0.0821(2) 0.0748(13) Uani 1 1 d . .
H42 H 0.2308 0.0136 0.1098 0.090 Uiso 1 1 calc R U
C41 C 0.6739(3) -0.0472(2) 0.2973(3) 0.0775(13) Uani 1 1 d . .
H41A H 0.6949 -0.0882 0.2960 0.116 Uiso 1 1 calc R U
H41B H 0.7169 -0.0286 0.3429 0.116 Uiso 1 1 calc R U
H41C H 0.6808 -0.0261 0.2546 0.116 Uiso 1 1 calc R U
C43 C 0.1432(4) -0.0614(4) 0.0831(4) 0.140(3) Uani 1 1 d . .
H43A H 0.1368 -0.0950 0.0498 0.209 Uiso 1 1 calc R U
H43B H 0.0810 -0.0380 0.0668 0.209 Uiso 1 1 calc R U
H43C H 0.1544 -0.0757 0.1335 0.209 Uiso 1 1 calc R U
C44 C 0.2175(4) -0.0071(3) 0.0014(3) 0.1014(17) Uani 1 1 d . .
H44A H 0.2762 0.0154 -0.0009 0.152 Uiso 1 1 calc R U
H44B H 0.1562 0.0169 -0.0182 0.152 Uiso 1 1 calc R U
H44C H 0.2106 -0.0430 -0.0281 0.152 Uiso 1 1 calc R U
C45 C 0.2624(3) 0.17198(15) 0.2496(2) 0.0466(8) Uani 1 1 d . .
C50 C 0.2868(3) 0.21129(16) 0.3090(2) 0.0539(9) Uani 1 1 d . .
C46 C 0.1823(3) 0.18459(17) 0.1845(2) 0.0570(10) Uani 1 1 d . .
C47 C 0.1278(3) 0.2360(2) 0.1806(3) 0.0774(14) Uani 1 1 d . .
H47 H 0.0736 0.2450 0.1369 0.093 Uiso 1 1 calc R U
C54 C 0.3744(3) 0.20052(19) 0.3799(2) 0.0638(11) Uani 1 1 d . .
H54 H 0.3984 0.1593 0.3781 0.077 Uiso 1 1 calc R U
C49 C 0.2283(3) 0.2621(2) 0.3024(3) 0.0782(13) Uani 1 1 d . .
H49 H 0.2430 0.2885 0.3430 0.094 Uiso 1 1 calc R U
C48 C 0.1517(4) 0.2749(2) 0.2402(4) 0.0870(15) Uani 1 1 d . .
H48 H 0.1142 0.3102 0.2370 0.104 Uiso 1 1 calc R U
C56 C 0.4623(4) 0.2417(2) 0.3834(3) 0.0850(14) Uani 1 1 d . .
H56A H 0.4864 0.2334 0.3418 0.127 Uiso 1 1 calc R U
H56B H 0.5175 0.2355 0.4299 0.127 Uiso 1 1 calc R U
H56C H 0.4393 0.2826 0.3806 0.127 Uiso 1 1 calc R U
C29 C 0.3159(2) 0.01527(14) 0.26224(16) 0.0382(7) Uani 1 1 d . .
C30 C 0.2828(2) 0.06950(15) 0.28051(17) 0.0406(7) Uani 1 1 d . .
C31 C 0.2828(3) -0.04222(17) 0.2857(2) 0.0634(11) Uani 1 1 d . .
H31A H 0.2088 -0.0447 0.2670 0.095 Uiso 1 1 calc R U
H31B H 0.3066 -0.0446 0.3398 0.095 Uiso 1 1 calc R U
H31C H 0.3116 -0.0748 0.2656 0.095 Uiso 1 1 calc R U
C32 C 0.2122(3) 0.07345(19) 0.3246(2) 0.0666(11) Uani 1 1 d . .
H32A H 0.2502 0.0672 0.3771 0.100 Uiso 1 1 calc R U
H32B H 0.1597 0.0432 0.3078 0.100 Uiso 1 1 calc R U
H32C H 0.1806 0.1124 0.3180 0.100 Uiso 1 1 calc R U
C51 C 0.1520(3) 0.1415(2) 0.1201(2) 0.0686(12) Uani 1 1 d . .
H51 H 0.2102 0.1140 0.1271 0.082 Uiso 1 1 calc R U
C53 C 0.0621(4) 0.1047(3) 0.1209(4) 0.116(2) Uani 1 1 d . .
H53A H 0.0796 0.0823 0.1671 0.173 Uiso 1 1 calc R U
H53B H 0.0438 0.0775 0.0789 0.173 Uiso 1 1 calc R U
H53C H 0.0046 0.1306 0.1173 0.173 Uiso 1 1 calc R U
C27 C 0.7317(5) 0.1826(3) 0.0898(3) 0.114(2) Uani 1 1 d . .
H27A H 0.6611 0.1694 0.0740 0.171 Uiso 1 1 calc R U
H27B H 0.7767 0.1484 0.1022 0.171 Uiso 1 1 calc R U
H27C H 0.7440 0.2048 0.0497 0.171 Uiso 1 1 calc R U
C28 C 0.8611(4) 0.2435(3) 0.1837(4) 0.118(2) Uani 1 1 d . .
H28A H 0.8734 0.2670 0.1446 0.178 Uiso 1 1 calc R U
H28B H 0.9069 0.2096 0.1952 0.178 Uiso 1 1 calc R U
H28C H 0.8731 0.2678 0.2280 0.178 Uiso 1 1 calc R U
C55 C 0.3433(5) 0.2060(3) 0.4487(3) 0.116(2) Uani 1 1 d . .
H55A H 0.3232 0.2467 0.4536 0.173 Uiso 1 1 calc R U
H55B H 0.4005 0.1953 0.4923 0.173 Uiso 1 1 calc R U
H55C H 0.2862 0.1797 0.4444 0.173 Uiso 1 1 calc R U
C24 C 0.5071(5) 0.4052(3) 0.2670(5) 0.131(3) Uani 1 1 d . .
H24A H 0.5784 0.4154 0.2909 0.197 Uiso 1 1 calc R U
H24B H 0.4707 0.4097 0.3026 0.197 Uiso 1 1 calc R U
H24C H 0.4773 0.4314 0.2248 0.197 Uiso 1 1 calc R U
C52 C 0.1324(6) 0.1718(3) 0.0454(3) 0.124(2) Uani 1 1 d . .
H52A H 0.1269 0.1420 0.0073 0.186 Uiso 1 1 calc R U
H52B H 0.1886 0.1984 0.0482 0.186 Uiso 1 1 calc R U
H52C H 0.0693 0.1943 0.0329 0.186 Uiso 1 1 calc R U
C14 C 0.6143(3) 0.11251(17) 0.45886(19) 0.0515(9) Uani 1 1 d . .
H14 H 0.5852 0.1418 0.4185 0.062 Uiso 1 1 calc R U
C15 C 0.6392(4) 0.1456(2) 0.5319(2) 0.0812(13) Uani 1 1 d . .
H15A H 0.6743 0.1192 0.5727 0.122 Uiso 1 1 calc R U
H15B H 0.5765 0.1596 0.5385 0.122 Uiso 1 1 calc R U
H15C H 0.6829 0.1792 0.5315 0.122 Uiso 1 1 calc R U
C13 C 0.9814(4) 0.1403(2) 0.3635(3) 0.0966(17) Uani 1 1 d . .
H13A H 0.9738 0.1734 0.3940 0.145 Uiso 1 1 calc R U
H13B H 1.0059 0.1547 0.3243 0.145 Uiso 1 1 calc R U
H13C H 1.0301 0.1120 0.3944 0.145 Uiso 1 1 calc R U
C16 C 0.5330(4) 0.0658(2) 0.4519(3) 0.0818(14) Uani 1 1 d . .
H16A H 0.5116 0.0491 0.4020 0.123 Uiso 1 1 calc R U
H16B H 0.4747 0.0838 0.4613 0.123 Uiso 1 1 calc R U
H16C H 0.5606 0.0344 0.4881 0.123 Uiso 1 1 calc R U
C12 C 0.8881(4) 0.0616(3) 0.2750(3) 0.1030(19) Uani 1 1 d . .
H12A H 0.9322 0.0301 0.3026 0.155 Uiso 1 1 calc R U
H12B H 0.9168 0.0784 0.2391 0.155 Uiso 1 1 calc R U
H12C H 0.8208 0.0455 0.2488 0.155 Uiso 1 1 calc R U

loop_
_atom_site_aniso_label
_atom_site_aniso_U_11
_atom_site_aniso_U_22
_atom_site_aniso_U_33
_atom_site_aniso_U_23
_atom_site_aniso_U_13
_atom_site_aniso_U_12
Ni2 0.0300(2) 0.0283(2) 0.0389(2) 0.00038(16) 0.01315(16) -0.00033(15)
Ni1 0.0320(2) 0.0307(2) 0.0404(2) -0.00077(17) 0.01117(16) -0.00203(16)
N3 0.0361(14) 0.0289(14) 0.0451(14) -0.0025(11) 0.0182(11) -0.0020(11)
N1 0.0344(14) 0.0358(15) 0.0341(13) 0.0003(11) 0.0113(10) 0.0003(11)
N2 0.0353(14) 0.0340(15) 0.0409(14) 0.0005(11) 0.0153(11) -0.0040(11)
N4 0.0393(14) 0.0316(15) 0.0484(15) 0.0006(12) 0.0198(12) 0.0079(11)
C1 0.0389(17) 0.0388(19) 0.0370(17) -0.0080(14) 0.0114(13) -0.0009(14)
C5 0.0353(17) 0.0393(19) 0.0385(17) -0.0002(14) 0.0024(13) 0.0038(14)
C2 0.0344(16) 0.0379(18) 0.0443(18) -0.0052(14) 0.0185(13) -0.0067(13)
C17 0.048(2) 0.036(2) 0.0473(19) 0.0065(15) 0.0071(15) -0.0136(15)
C10 0.052(2) 0.041(2) 0.0415(18) 0.0081(15) 0.0068(15) 0.0014(16)
C11 0.039(2) 0.089(3) 0.077(3) 0.001(2) 0.0229(19) 0.020(2)
C4 0.062(2) 0.046(2) 0.060(2) -0.0041(18) 0.0184(18) -0.0193(18)
C26 0.101(3) 0.058(3) 0.066(3) -0.018(2) 0.054(2) -0.024(2)
C18 0.057(2) 0.050(2) 0.071(3) 0.019(2) 0.0095(19) -0.0018(19)
C3 0.063(2) 0.054(2) 0.047(2) -0.0096(18) 0.0064(17) -0.0065(19)
C6 0.0386(19) 0.058(2) 0.059(2) -0.0081(18) 0.0063(16) 0.0059(17)
C22 0.091(3) 0.052(2) 0.043(2) -0.0030(18) 0.0272(19) -0.026(2)
C20 0.172(6) 0.084(4) 0.058(3) 0.027(3) 0.017(4) -0.024(4)
C7 0.040(2) 0.060(3) 0.094(3) -0.006(2) -0.003(2) 0.0189(19)
C23 0.059(3) 0.069(3) 0.128(4) 0.039(3) 0.030(3) 0.020(2)
C8 0.068(3) 0.056(3) 0.082(3) 0.023(2) -0.005(2) 0.012(2)
C9 0.074(3) 0.053(3) 0.058(2) 0.0196(19) 0.0043(19) 0.006(2)
C25 0.064(4) 0.118(5) 0.225(8) 0.064(5) 0.041(4) 0.010(3)
C19 0.095(4) 0.063(3) 0.095(4) 0.036(3) -0.001(3) 0.001(3)
C21 0.156(5) 0.073(4) 0.063(3) 0.006(3) 0.046(3) -0.026(4)
O2 0.0347(12) 0.0320(12) 0.0522(13) 0.0053(10) 0.0127(9) -0.0023(9)
O1 0.0422(13) 0.0425(14) 0.0553(14) -0.0068(11) 0.0108(11) 0.0027(10)
C58 0.0370(17) 0.045(2) 0.0418(17) 0.0001(15) 0.0143(13) -0.0114(15)
C57 0.050(2) 0.0408(19) 0.0424(18) -0.0020(15) 0.0226(15) -0.0082(15)
C34 0.053(2) 0.0307(18) 0.057(2) -0.0057(15) 0.0258(16) -0.0059(15)
C35 0.067(2) 0.035(2) 0.081(3) -0.0096(19) 0.033(2) 0.0036(18)
C38 0.050(2) 0.055(2) 0.056(2) -0.0140(18) 0.0187(16) -0.0085(17)
C33 0.0502(19) 0.0271(17) 0.0523(19) -0.0053(14) 0.0255(15) -0.0061(14)
C39 0.057(2) 0.037(2) 0.065(2) -0.0031(17) 0.0123(17) 0.0088(17)
C37 0.073(3) 0.063(3) 0.072(3) -0.035(2) 0.023(2) -0.015(2)
C36 0.085(3) 0.051(3) 0.086(3) -0.029(2) 0.038(3) -0.001(2)
C60 0.069(3) 0.089(3) 0.047(2) 0.016(2) 0.0121(19) -0.005(2)
C59 0.074(3) 0.058(3) 0.068(3) -0.020(2) 0.034(2) -0.006(2)
C40 0.102(4) 0.102(4) 0.066(3) -0.002(3) 0.028(3) -0.007(3)
C42 0.054(2) 0.085(3) 0.073(3) -0.030(2) 0.003(2) 0.004(2)
C41 0.065(3) 0.081(3) 0.076(3) 0.008(2) 0.009(2) -0.004(2)
C43 0.056(3) 0.231(9) 0.124(5) 0.029(5) 0.018(3) -0.007(4)
C44 0.095(4) 0.101(4) 0.094(4) 0.008(3) 0.012(3) 0.007(3)
C45 0.0375(18) 0.0396(19) 0.070(2) 0.0017(17) 0.0277(16) 0.0066(15)
C50 0.053(2) 0.046(2) 0.070(2) -0.0077(18) 0.0305(18) 0.0102(17)
C46 0.0362(19) 0.048(2) 0.087(3) 0.011(2) 0.0207(18) 0.0101(16)
C47 0.042(2) 0.067(3) 0.114(4) 0.020(3) 0.014(2) 0.022(2)
C54 0.080(3) 0.057(3) 0.061(2) -0.015(2) 0.032(2) 0.008(2)
C49 0.068(3) 0.057(3) 0.118(4) -0.019(3) 0.042(3) 0.018(2)
C48 0.061(3) 0.054(3) 0.150(5) 0.003(3) 0.039(3) 0.024(2)
C56 0.082(3) 0.068(3) 0.094(3) -0.016(3) 0.014(3) 0.001(3)
C29 0.0405(18) 0.0362(18) 0.0419(17) 0.0045(14) 0.0188(14) -0.0014(14)
C30 0.0368(17) 0.043(2) 0.0457(18) 0.0018(15) 0.0181(13) 0.0011(14)
C31 0.076(3) 0.046(2) 0.083(3) 0.010(2) 0.046(2) -0.002(2)
C32 0.070(3) 0.062(3) 0.090(3) 0.006(2) 0.056(2) 0.006(2)
C51 0.054(2) 0.071(3) 0.071(3) 0.008(2) 0.0077(19) 0.012(2)
C53 0.086(4) 0.138(6) 0.115(5) -0.023(4) 0.021(3) -0.043(4)
C27 0.162(6) 0.092(4) 0.110(4) -0.049(4) 0.075(4) -0.033(4)
C28 0.097(4) 0.093(4) 0.177(6) -0.035(4) 0.060(4) -0.021(3)
C55 0.138(5) 0.145(6) 0.083(4) -0.019(4) 0.062(4) 0.027(4)
C24 0.123(5) 0.082(4) 0.211(8) 0.007(4) 0.086(5) 0.033(4)
C52 0.144(6) 0.139(6) 0.083(4) 0.037(4) 0.027(4) 0.038(5)
C14 0.063(2) 0.049(2) 0.047(2) 0.0117(17) 0.0232(17) 0.0017(18)
C15 0.101(4) 0.079(3) 0.069(3) -0.004(2) 0.036(3) 0.001(3)
C13 0.079(3) 0.103(4) 0.119(4) -0.016(3) 0.047(3) -0.018(3)
C16 0.078(3) 0.073(3) 0.106(4) 0.000(3) 0.046(3) -0.011(3)
C12 0.081(4) 0.132(5) 0.109(4) -0.036(4) 0.050(3) -0.007(3)

loop_
_atom_type_symbol
_atom_type_description
_atom_type_scat_dispersion_real
_atom_type_scat_dispersion_imag
_atom_type_scat_source
C C 0.0033 0.0016 'International Tables Vol C Tables 4.2.6.8 and 6.1.1.4'
H H 0.0000 0.0000 'International Tables Vol C Tables 4.2.6.8 and 6.1.1.4'
N N 0.0061 0.0033 'International Tables Vol C Tables 4.2.6.8 and 6.1.1.4'
O O 0.0106 0.0060 'International Tables Vol C Tables 4.2.6.8 and 6.1.1.4'
Ni Ni 0.3393 1.1124 'International Tables Vol C Tables 4.2.6.8 and 6.1.1.4'

loop_
_geom_angle_atom_site_label_1
_geom_angle_atom_site_label_2
_geom_angle_atom_site_label_3
_geom_angle
N3 Ni2 O2 161.53(10)
N3 Ni2 N4 83.84(11)
O2 Ni2 N4 114.23(10)
N3 Ni2 C58 122.96(13)
O2 Ni2 C58 41.27(12)
N4 Ni2 C58 149.26(13)
N2 Ni1 N1 81.63(10)
N2 Ni1 O1 138.02(10)
N1 Ni1 O1 104.53(10)
N2 Ni1 O2 104.74(9)
N1 Ni1 O2 159.48(10)
O1 Ni1 O2 83.97(9)
C29 N3 C33 119.9(3)
C29 N3 Ni2 113.5(2)
C33 N3 Ni2 126.3(2)
C1 N1 C5 118.9(3)
C1 N1 Ni1 114.1(2)
C5 N1 Ni1 125.9(2)
C2 N2 C17 120.3(3)
C2 N2 Ni1 115.3(2)
C17 N2 Ni1 123.9(2)
C30 N4 C45 118.7(3)
C30 N4 Ni2 111.9(2)
C45 N4 Ni2 127.6(2)
N1 C1 C2 114.9(3)
N1 C1 C3 124.0(3)
C2 C1 C3 121.0(3)
C10 C5 C6 121.3(3)
C10 C5 N1 120.1(3)
C6 C5 N1 118.7(3)
N2 C2 C1 113.8(3)
N2 C2 C4 125.3(3)
C1 C2 C4 120.8(3)
C18 C17 C22 121.4(3)
C18 C17 N2 121.7(3)
C22 C17 N2 116.9(3)
C5 C10 C9 117.8(4)
C5 C10 C14 122.3(3)
C9 C10 C14 120.0(3)
C6 C11 C13 113.1(4)
C6 C11 C12 111.5(4)
C13 C11 C12 109.9(4)
C6 C11 H11 107.4
C13 C11 H11 107.4
C12 C11 H11 107.4
C2 C4 H4A 109.5
C2 C4 H4B 109.5
H4A C4 H4B 109.5
C2 C4 H4C 109.5
H4A C4 H4C 109.5
H4B C4 H4C 109.5
C22 C26 C28 112.6(4)
C22 C26 C27 113.4(4)
C28 C26 C27 110.9(4)
C22 C26 H26 106.5
C28 C26 H26 106.5
C27 C26 H26 106.5
C19 C18 C17 117.6(4)
C19 C18 C23 119.9(4)
C17 C18 C23 122.4(4)
C1 C3 H3A 109.5
C1 C3 H3B 109.5
H3A C3 H3B 109.5
C1 C3 H3C 109.5
H3A C3 H3C 109.5
H3B C3 H3C 109.5
C7 C6 C5 117.3(4)
C7 C6 C11 121.0(4)
C5 C6 C11 121.7(3)
C21 C22 C17 117.4(5)
C21 C22 C26 120.3(4)
C17 C22 C26 122.3(3)
C19 C20 C21 119.7(5)
C19 C20 H20 120.2
C21 C20 H20 120.2
C8 C7 C6 121.6(4)
C8 C7 H7 119.2
C6 C7 H7 119.2
C18 C23 C25 108.7(5)
C18 C23 C24 113.7(4)
C25 C23 C24 110.9(5)
C18 C23 H23 107.8
C25 C23 H23 107.8
C24 C23 H23 107.8
C9 C8 C7 120.4(4)
C9 C8 H8 119.8
C7 C8 H8 119.8
C8 C9 C10 121.6(4)
C8 C9 H9 119.2
C10 C9 H9 119.2
C23 C25 H25A 109.5
C23 C25 H25B 109.5
H25A C25 H25B 109.5
C23 C25 H25C 109.5
H25A C25 H25C 109.5
H25B C25 H25C 109.5
C20 C19 C18 122.1(5)
C20 C19 H19 119.0
C18 C19 H19 119.0
C20 C21 C22 121.8(5)
C20 C21 H21 119.1
C22 C21 H21 119.1
C58 O2 Ni2 72.23(16)
C58 O2 Ni1 108.46(18)
Ni2 O2 Ni1 103.16(10)
C57 O1 Ni1 110.7(2)
O2 C58 C57 116.3(3)
O2 C58 C60 116.4(3)
C57 C58 C60 122.9(3)
O2 C58 Ni2 66.50(15)
C57 C58 Ni2 101.5(2)
C60 C58 Ni2 118.5(2)
O1 C57 C58 119.9(3)
O1 C57 C59 118.2(3)
C58 C57 C59 121.9(3)
C35 C34 C33 118.0(3)
C35 C34 C39 118.8(3)
C33 C34 C39 123.2(3)
C36 C35 C34 122.0(4)
C36 C35 H35 119.0
C34 C35 H35 119.0
C37 C38 C33 118.5(4)
C37 C38 C42 119.7(3)
C33 C38 C42 121.8(3)
C38 C33 C34 120.3(3)
C38 C33 N3 119.7(3)
C34 C33 N3 120.0(3)
C41 C39 C34 114.5(3)
C41 C39 C40 109.3(4)
C34 C39 C40 110.9(3)
C41 C39 H39 107.2
C34 C39 H39 107.2
C40 C39 H39 107.2
C36 C37 C38 121.9(4)
C36 C37 H37 119.0
C38 C37 H37 119.0
C37 C36 C35 119.1(4)
C37 C36 H36 120.4
C35 C36 H36 120.4
C58 C60 H60A 109.5
C58 C60 H60B 109.5
H60A C60 H60B 109.5
C58 C60 H60C 109.5
H60A C60 H60C 109.5
H60B C60 H60C 109.5
C57 C59 H59A 109.5
C57 C59 H59B 109.5
H59A C59 H59B 109.5
C57 C59 H59C 109.5
H59A C59 H59C 109.5
H59B C59 H59C 109.5
C39 C40 H40A 109.5
C39 C40 H40B 109.5
H40A C40 H40B 109.5
C39 C40 H40C 109.5
H40A C40 H40C 109.5
H40B C40 H40C 109.5
C38 C42 C43 111.4(4)
C38 C42 C44 113.1(4)
C43 C42 C44 108.0(4)
C38 C42 H42 108.0
C43 C42 H42 108.0
C44 C42 H42 108.0
C39 C41 H41A 109.5
C39 C41 H41B 109.5
H41A C41 H41B 109.5
C39 C41 H41C 109.5
H41A C41 H41C 109.5
H41B C41 H41C 109.5
C42 C43 H43A 109.5
C42 C43 H43B 109.5
H43A C43 H43B 109.5
C42 C43 H43C 109.5
H43A C43 H43C 109.5
H43B C43 H43C 109.5
C42 C44 H44A 109.5
C42 C44 H44B 109.5
H44A C44 H44B 109.5
C42 C44 H44C 109.5
H44A C44 H44C 109.5
H44B C44 H44C 109.5
C50 C45 C46 120.2(3)
C50 C45 N4 121.9(3)
C46 C45 N4 117.8(3)
C49 C50 C45 118.3(4)
C49 C50 C54 119.4(4)
C45 C50 C54 122.3(3)
C47 C46 C45 119.0(4)
C47 C46 C51 119.9(4)
C45 C46 C51 121.1(3)
C46 C47 C48 120.7(4)
C46 C47 H47 119.6
C48 C47 H47 119.6
C50 C54 C55 112.6(4)
C50 C54 C56 110.0(4)
C55 C54 C56 111.5(4)
C50 C54 H54 107.5
C55 C54 H54 107.5
C56 C54 H54 107.5
C48 C49 C50 122.1(5)
C48 C49 H49 119.0
C50 C49 H49 119.0
C49 C48 C47 119.7(4)
C49 C48 H48 120.1
C47 C48 H48 120.1
C54 C56 H56A 109.5
C54 C56 H56B 109.5
H56A C56 H56B 109.5
C54 C56 H56C 109.5
H56A C56 H56C 109.5
H56B C56 H56C 109.5
N3 C29 C30 115.0(3)
N3 C29 C31 122.9(3)
C30 C29 C31 122.0(3)
N4 C30 C29 115.3(3)
N4 C30 C32 122.8(3)
C29 C30 C32 121.8(3)
C29 C31 H31A 109.5
C29 C31 H31B 109.5
H31A C31 H31B 109.5
C29 C31 H31C 109.5
H31A C31 H31C 109.5
H31B C31 H31C 109.5
C30 C32 H32A 109.5
C30 C32 H32B 109.5
H32A C32 H32B 109.5
C30 C32 H32C 109.5
H32A C32 H32C 109.5
H32B C32 H32C 109.5
C53 C51 C46 111.0(4)
C53 C51 C52 111.3(5)
C46 C51 C52 112.6(4)
C53 C51 H51 107.2
C46 C51 H51 107.2
C52 C51 H51 107.2
C51 C53 H53A 109.5
C51 C53 H53B 109.5
H53A C53 H53B 109.5
C51 C53 H53C 109.5
H53A C53 H53C 109.5
H53B C53 H53C 109.5
C26 C27 H27A 109.5
C26 C27 H27B 109.5
H27A C27 H27B 109.5
C26 C27 H27C 109.5
H27A C27 H27C 109.5
H27B C27 H27C 109.5
C26 C28 H28A 109.5
C26 C28 H28B 109.5
H28A C28 H28B 109.5
C26 C28 H28C 109.5
H28A C28 H28C 109.5
H28B C28 H28C 109.5
C54 C55 H55A 109.5
C54 C55 H55B 109.5
H55A C55 H55B 109.5
C54 C55 H55C 109.5
H55A C55 H55C 109.5
H55B C55 H55C 109.5
C23 C24 H24A 109.5
C23 C24 H24B 109.5
H24A C24 H24B 109.5
C23 C24 H24C 109.5
H24A C24 H24C 109.5
H24B C24 H24C 109.5
C51 C52 H52A 109.5
C51 C52 H52B 109.5
H52A C52 H52B 109.5
C51 C52 H52C 109.5
H52A C52 H52C 109.5
H52B C52 H52C 109.5
C10 C14 C15 111.9(3)
C10 C14 C16 112.2(3)
C15 C14 C16 111.2(3)
C10 C14 H14 107.1
C15 C14 H14 107.1
C16 C14 H14 107.1
C14 C15 H15A 109.5
C14 C15 H15B 109.5
H15A C15 H15B 109.5
C14 C15 H15C 109.5
H15A C15 H15C 109.5
H15B C15 H15C 109.5
C11 C13 H13A 109.5
C11 C13 H13B 109.5
H13A C13 H13B 109.5
C11 C13 H13C 109.5
H13A C13 H13C 109.5
H13B C13 H13C 109.5
C14 C16 H16A 109.5
C14 C16 H16B 109.5
H16A C16 H16B 109.5
C14 C16 H16C 109.5
H16A C16 H16C 109.5
H16B C16 H16C 109.5
C11 C12 H12A 109.5
C11 C12 H12B 109.5
H12A C12 H12B 109.5
C11 C12 H12C 109.5
H12A C12 H12C 109.5
H12B C12 H12C 109.5

loop_
_geom_bond_atom_site_label_1
_geom_bond_atom_site_label_2
_geom_bond_distance
Ni2 N3 1.882(3)
Ni2 O2 1.893(2)
Ni2 N4 1.927(2)
Ni2 C58 1.965(3)
Ni1 N2 1.925(3)
Ni1 N1 1.938(2)
Ni1 O1 1.964(2)
Ni1 O2 1.995(2)
N3 C29 1.346(4)
N3 C33 1.435(4)
N1 C1 1.314(4)
N1 C5 1.438(4)
N2 C2 1.311(4)
N2 C17 1.440(4)
N4 C30 1.343(4)
N4 C45 1.443(4)
C1 C2 1.442(4)
C1 C3 1.512(4)
C5 C10 1.396(5)
C5 C6 1.409(5)
C2 C4 1.505(5)
C17 C18 1.399(5)
C17 C22 1.402(5)
C10 C9 1.397(5)
C10 C14 1.508(5)
C11 C6 1.513(6)
C11 C13 1.527(6)
C11 C12 1.546(7)
C11 H11 1.0000
C4 H4A 0.9800
C4 H4B 0.9800
C4 H4C 0.9800
C26 C22 1.500(6)
C26 C28 1.518(7)
C26 C27 1.528(6)
C26 H26 1.0000
C18 C19 1.395(6)
C18 C23 1.510(7)
C3 H3A 0.9800
C3 H3B 0.9800
C3 H3C 0.9800
C6 C7 1.397(6)
C22 C21 1.399(6)
C20 C19 1.358(9)
C20 C21 1.367(9)
C20 H20 0.9500
C7 C8 1.360(7)
C7 H7 0.9500
C23 C25 1.539(7)
C23 C24 1.558(8)
C23 H23 1.0000
C8 C9 1.356(6)
C8 H8 0.9500
C9 H9 0.9500
C25 H25A 0.9800
C25 H25B 0.9800
C25 H25C 0.9800
C19 H19 0.9500
C21 H21 0.9500
O2 C58 1.361(4)
O1 C57 1.279(4)
C58 C57 1.404(5)
C58 C60 1.510(5)
C57 C59 1.509(5)
C34 C35 1.385(5)
C34 C33 1.405(5)
C34 C39 1.513(5)
C35 C36 1.373(6)
C35 H35 0.9500
C38 C37 1.389(5)
C38 C33 1.395(5)
C38 C42 1.511(6)
C39 C41 1.509(6)
C39 C40 1.522(6)
C39 H39 1.0000
C37 C36 1.357(6)
C37 H37 0.9500
C36 H36 0.9500
C60 H60A 0.9800
C60 H60B 0.9800
C60 H60C 0.9800
C59 H59A 0.9800
C59 H59B 0.9800
C59 H59C 0.9800
C40 H40A 0.9800
C40 H40B 0.9800
C40 H40C 0.9800
C42 C43 1.522(7)
C42 C44 1.536(7)
C42 H42 1.0000
C41 H41A 0.9800
C41 H41B 0.9800
C41 H41C 0.9800
C43 H43A 0.9800
C43 H43B 0.9800
C43 H43C 0.9800
C44 H44A 0.9800
C44 H44B 0.9800
C44 H44C 0.9800
C45 C50 1.398(5)
C45 C46 1.406(5)
C50 C49 1.397(5)
C50 C54 1.521(6)
C46 C47 1.384(6)
C46 C51 1.522(6)
C47 C48 1.395(7)
C47 H47 0.9500
C54 C55 1.522(6)
C54 C56 1.529(6)
C54 H54 1.0000
C49 C48 1.346(7)
C49 H49 0.9500
C48 H48 0.9500
C56 H56A 0.9800
C56 H56B 0.9800
C56 H56C 0.9800
C29 C30 1.401(5)
C29 C31 1.503(5)
C30 C32 1.498(5)
C31 H31A 0.9800
C31 H31B 0.9800
C31 H31C 0.9800
C32 H32A 0.9800
C32 H32B 0.9800
C32 H32C 0.9800
C51 C53 1.515(7)
C51 C52 1.530(7)
C51 H51 1.0000
C53 H53A 0.9800
C53 H53B 0.9800
C53 H53C 0.9800
C27 H27A 0.9800
C27 H27B 0.9800
C27 H27C 0.9800
C28 H28A 0.9800
C28 H28B 0.9800
C28 H28C 0.9800
C55 H55A 0.9800
C55 H55B 0.9800
C55 H55C 0.9800
C24 H24A 0.9800
C24 H24B 0.9800
C24 H24C 0.9800
C52 H52A 0.9800
C52 H52B 0.9800
C52 H52C 0.9800
C14 C15 1.525(6)
C14 C16 1.530(6)
C14 H14 1.0000
C15 H15A 0.9800
C15 H15B 0.9800
C15 H15C 0.9800
C13 H13A 0.9800
C13 H13B 0.9800
C13 H13C 0.9800
C16 H16A 0.9800
C16 H16B 0.9800
C16 H16C 0.9800
C12 H12A 0.9800
C12 H12B 0.9800
C12 H12C 0.9800
